data_4512457
loop_
_publ_author_name
'Chen, Lingjing'
'Chen, Gui'
'Leung, Chi-Fai'
'Yiu, Shek-Man'
'Ko, Chi-Chiu'
'Anxolab\'eh\`ere-Mallart, Elodie'
'Robert, Marc'
'Lau, Tai-Chu'

_publ_section_title
;
 Dual Homogeneous and Heterogeneous Pathways in Photo- and
 Electrocatalytic Hydrogen Evolution with Nickel(II) Catalysts Bearing
 Tetradentate Macrocyclic Ligands
;
_journal_issue 1
_journal_name_full 'ACS Catalysis'
_journal_page_first 356
_journal_paper_doi 10.1021/cs501534h
_journal_volume 5
_journal_year 2015
_chemical_formula_moiety 'C21 H26 N3 Ni P, 2(Cl O4), 0.5(C2 H3 N)'
_chemical_formula_sum 'C22 H27.5 Cl2 N3.5 Ni O8 P'
_chemical_formula_weight 629.55
_chemical_name_systematic
;
 ? 
;
_space_group_crystal_system monoclinic
_space_group_IT_number 15
_space_group_name_Hall '-C 2yc'
_space_group_name_H-M_alt 'C 1 2/c 1'
_symmetry_space_group_name_Hall '-C 2yc'
_symmetry_space_group_name_H-M 'C 1 2/c 1'
_atom_sites_solution_hydrogens geom
_atom_sites_solution_primary direct
_atom_sites_solution_secondary difmap
_audit_creation_date 2012-06-08
_audit_creation_method
;
  Olex2 1.1
  (compiled 2011.08.18 svn.r1932, GUI svn.r3819)
;
_cell_angle_alpha 90.00
_cell_angle_beta 107.390(9)
_cell_angle_gamma 90.00
_cell_formula_units_Z 8
_cell_length_a 28.443(2)
_cell_length_b 8.4569(7)
_cell_length_c 22.9631(16)
_cell_measurement_reflns_used 7585
_cell_measurement_temperature 133(2)
_cell_measurement_theta_max 71.5533
_cell_measurement_theta_min 3.2531
_cell_volume 5271.1(7)
_computing_molecular_graphics
;
O. V. Dolomanov, L. J. Bourhis, R. J. Gildea, J. A. K. Howard and H. Puschmann,
OLEX2: a complete structure solution, refinement and analysis program.
J. Appl. Cryst. (2009). 42, 339-341.
;
_computing_publication_material
;
O. V. Dolomanov, L. J. Bourhis, R. J. Gildea, J. A. K. Howard and H. Puschmann,
OLEX2: a complete structure solution, refinement and analysis program.
J. Appl. Cryst. (2009). 42, 339-341.
;
_computing_structure_refinement
;
XL, G.M. Sheldrick, Acta Cryst.
(2008). A64, 112-122
;
_computing_structure_solution 'SHELXS-97 (Sheldrick, 1990)'
_diffrn_ambient_temperature 133(2)
_diffrn_detector_area_resol_mean 16.1270
_diffrn_measured_fraction_theta_full 0.991
_diffrn_measured_fraction_theta_max 0.991
_diffrn_measurement_device_type 'Xcalibur, Sapphire3, Gemini ultra'
_diffrn_measurement_method '\w scans'
_diffrn_radiation_monochromator mirror
_diffrn_radiation_type 'CU K\a'
_diffrn_radiation_wavelength 1.54184
_diffrn_reflns_av_R_equivalents 0.0303
_diffrn_reflns_av_unetI/netI 0.0254
_diffrn_reflns_limit_h_max 33
_diffrn_reflns_limit_h_min -29
_diffrn_reflns_limit_k_max 9
_diffrn_reflns_limit_k_min -10
_diffrn_reflns_limit_l_max 22
_diffrn_reflns_limit_l_min -27
_diffrn_reflns_number 15276
_diffrn_reflns_theta_full 66.99
_diffrn_reflns_theta_max 66.99
_diffrn_reflns_theta_min 3.26
_diffrn_source 'Enhance Ultra (Cu) X-ray Source'
_diffrn_source_current n/a
_diffrn_source_voltage n/a
_exptl_absorpt_coefficient_mu 3.969
_exptl_absorpt_correction_T_max 1.00000
_exptl_absorpt_correction_T_min 0.31039
_exptl_absorpt_correction_type multi-scan
_exptl_absorpt_process_details
;
CrysAlisPro, Agilent Technologies,
Version 1.171.35.21 (release 20-01-2012 CrysAlis171 .NET)
(compiled Jan 23 2012,18:06:46)
Empirical absorption correction using spherical harmonics,
 implemented in SCALE3 ABSPACK scaling algorithm.
;
_exptl_crystal_colour red
_exptl_crystal_density_diffrn 1.587
_exptl_crystal_density_method 'not measured'
_exptl_crystal_description block
_exptl_crystal_F_000 2600
_exptl_crystal_size_max 0.64
_exptl_crystal_size_mid 0.21
_exptl_crystal_size_min 0.02
_refine_diff_density_max 1.207
_refine_diff_density_min -0.554
_refine_diff_density_rms 0.098
_refine_ls_extinction_method none
_refine_ls_goodness_of_fit_ref 1.057
_refine_ls_hydrogen_treatment constr
_refine_ls_matrix_type full
_refine_ls_number_parameters 400
_refine_ls_number_reflns 4652
_refine_ls_number_restraints 121
_refine_ls_restrained_S_all 1.133
_refine_ls_R_factor_all 0.0632
_refine_ls_R_factor_gt 0.0574
_refine_ls_shift/su_max 0.000
_refine_ls_shift/su_mean 0.000
_refine_ls_structure_factor_coef Fsqd
_refine_ls_weighting_details 'calc w=1/[\s^2^(Fo^2^)+(0.1026P)^2^+15.9655P] where P=(Fo^2^+2Fc^2^)/3'
_refine_ls_weighting_scheme calc
_refine_ls_wR_factor_gt 0.1643
_refine_ls_wR_factor_ref 0.1696
_reflns_number_gt 4116
_reflns_number_total 4652
_reflns_threshold_expression >2sigma(I)
_cod_data_source_file cs501534h_si_004.cif
_cod_data_source_block 060512a_chen
_cod_depositor_comments 'Adding full bibliography for 4512457--4512460.cif.'
_cod_original_cell_volume 5271.0(7)
_cod_original_formula_sum 'C22 H27.50 Cl2 N3.50 Ni O8 P'
_cod_database_code 4512457

loop_
_space_group_symop_id
_space_group_symop_operation_xyz
1 'x, y, z'
2 '-x, y, -z+1/2'
3 'x+1/2, y+1/2, z'
4 '-x+1/2, y+1/2, -z+1/2'
5 '-x, -y, -z'
6 'x, -y, z-1/2'
7 '-x+1/2, -y+1/2, -z'
8 'x+1/2, -y+1/2, z-1/2'

loop_
_atom_site_label
_atom_site_type_symbol
_atom_site_fract_x
_atom_site_fract_y
_atom_site_fract_z
_atom_site_U_iso_or_equiv
_atom_site_adp_type
_atom_site_occupancy
_atom_site_symmetry_multiplicity
_atom_site_calc_flag
_atom_site_refinement_flags
_atom_site_disorder_assembly
_atom_site_disorder_group
Ni1 Ni 0.37274(2) 0.28887(7) 0.40096(3) 0.0303(2) Uani 1 1 d . . .
P1 P 0.29407(3) 0.28154(10) 0.35968(4) 0.0283(2) Uani 1 1 d . . .
N1 N 0.39145(11) 0.1965(4) 0.33466(14) 0.0325(7) Uani 1 1 d . . .
N2 N 0.43804(11) 0.2549(4) 0.44202(14) 0.0327(7) Uani 1 1 d . . .
N3 N 0.37365(12) 0.3847(4) 0.47748(14) 0.0406(8) Uani 1 1 d . . .
C1 C 0.43640(14) 0.1498(4) 0.34844(18) 0.0356(8) Uani 1 1 d . . .
C2 C 0.46549(13) 0.1801(5) 0.41290(18) 0.0372(8) Uani 1 1 d . . .
C3 C 0.51435(16) 0.1467(7) 0.4438(2) 0.0579(12) Uani 1 1 d . . .
H3 H 0.5347 0.0931 0.4241 0.069 Uiso 1 1 calc R . .
C4 C 0.53265(17) 0.1935(7) 0.5040(3) 0.0644(14) Uani 1 1 d . . .
H4 H 0.5660 0.1713 0.5259 0.077 Uiso 1 1 calc R . .
C5 C 0.50337(17) 0.2720(7) 0.5331(2) 0.0575(13) Uani 1 1 d . . .
H5 H 0.5162 0.3043 0.5745 0.069 Uiso 1 1 calc R . .
C6 C 0.45492(15) 0.3022(5) 0.50028(18) 0.0396(9) Uani 1 1 d . . .
C7 C 0.41603(15) 0.3843(5) 0.51861(17) 0.0420(9) Uani 1 1 d . . .
C8 C 0.33416(18) 0.4793(7) 0.4902(2) 0.0592(13) Uani 1 1 d . . .
H8A H 0.3373 0.5899 0.4776 0.071 Uiso 1 1 calc R . .
H8B H 0.3395 0.4796 0.5348 0.071 Uiso 1 1 calc R . .
C9 C 0.28192(15) 0.4238(5) 0.45899(18) 0.0430(9) Uani 1 1 d . . .
H9A H 0.2591 0.4857 0.4753 0.052 Uiso 1 1 calc R . .
H9B H 0.2792 0.3116 0.4699 0.052 Uiso 1 1 calc R . .
C10 C 0.26520(13) 0.4382(5) 0.38967(18) 0.0364(8) Uani 1 1 d . . .
H10A H 0.2750 0.5423 0.3773 0.044 Uiso 1 1 calc R . .
H10B H 0.2289 0.4289 0.3738 0.044 Uiso 1 1 calc R . .
C11 C 0.27815(14) 0.2886(5) 0.27764(16) 0.0390(9) Uani 1 1 d . . .
H11A H 0.2424 0.2692 0.2594 0.047 Uiso 1 1 calc R . .
H11B H 0.2860 0.3940 0.2643 0.047 Uiso 1 1 calc R . .
C12 C 0.30771(15) 0.1615(5) 0.25714(16) 0.0420(9) Uani 1 1 d . . .
H12A H 0.3047 0.0612 0.2779 0.050 Uiso 1 1 calc R . .
H12B H 0.2930 0.1445 0.2127 0.050 Uiso 1 1 calc R . .
C13 C 0.36197(16) 0.1992(6) 0.26979(18) 0.0465(10) Uani 1 1 d . . .
H13A H 0.3763 0.1223 0.2474 0.056 Uiso 1 1 calc R . .
H13B H 0.3649 0.3055 0.2531 0.056 Uiso 1 1 calc R . .
C14 C 0.26562(15) 0.1041(5) 0.37634(16) 0.0366(8) Uani 1 1 d . . .
C15 C 0.29290(19) -0.0065(5) 0.4185(2) 0.0500(11) Uani 1 1 d . . .
H15 H 0.3273 0.0086 0.4368 0.060 Uiso 1 1 calc R . .
C16 C 0.2699(3) -0.1376(6) 0.4333(3) 0.0709(17) Uani 1 1 d . . .
H16 H 0.2883 -0.2105 0.4629 0.085 Uiso 1 1 calc R . .
C17 C 0.2205(3) -0.1637(6) 0.4059(3) 0.078(2) Uani 1 1 d . . .
H17 H 0.2053 -0.2564 0.4152 0.094 Uiso 1 1 calc R . .
C18 C 0.1933(2) -0.0560(7) 0.3651(2) 0.0645(16) Uani 1 1 d . . .
H18 H 0.1591 -0.0738 0.3467 0.077 Uiso 1 1 calc R . .
C19 C 0.21508(17) 0.0787(6) 0.35042(19) 0.0467(10) Uani 1 1 d . . .
H19 H 0.1957 0.1538 0.3227 0.056 Uiso 1 1 calc R . .
C20 C 0.46132(19) 0.0809(7) 0.3054(2) 0.0589(12) Uani 1 1 d . . .
H20A H 0.4424 -0.0103 0.2844 0.088 Uiso 1 1 calc R . .
H20B H 0.4947 0.0469 0.3283 0.088 Uiso 1 1 calc R . .
H20C H 0.4632 0.1609 0.2753 0.088 Uiso 1 1 calc R . .
C21 C 0.4278(2) 0.4670(7) 0.5788(2) 0.0591(12) Uani 1 1 d . . .
H21A H 0.4181 0.5784 0.5722 0.089 Uiso 1 1 calc R . .
H21B H 0.4632 0.4600 0.5995 0.089 Uiso 1 1 calc R . .
H21C H 0.4097 0.4170 0.6040 0.089 Uiso 1 1 calc R . .
Cl1 Cl 0.62360(4) 0.96379(15) 0.40056(5) 0.0528(3) Uani 1 1 d . . .
O1 O 0.57571(13) 0.8961(5) 0.3846(2) 0.0763(11) Uani 1 1 d . . .
O2 O 0.65922(14) 0.8475(6) 0.43186(19) 0.0826(13) Uani 1 1 d . . .
O3 O 0.62588(14) 1.0913(6) 0.4422(2) 0.0890(14) Uani 1 1 d . . .
O4 O 0.6365(2) 1.0117(9) 0.3495(2) 0.128(2) Uani 1 1 d . . .
Cl2 Cl 0.3780(3) 0.6850(12) 0.3309(4) 0.0387(12) Uani 0.50 1 d PDU A 1
O5 O 0.4039(4) 0.5576(10) 0.3661(5) 0.096(3) Uani 0.50 1 d PDU A 1
O6 O 0.3856(5) 0.6950(18) 0.2730(4) 0.137(4) Uani 0.50 1 d PDU A 1
O7 O 0.3896(5) 0.8220(12) 0.3659(6) 0.105(4) Uani 0.50 1 d PDU A 1
O8 O 0.3270(3) 0.6623(17) 0.3169(5) 0.103(3) Uani 0.50 1 d PDU A 1
Cl2A Cl 0.3831(4) 0.6644(13) 0.3354(5) 0.053(2) Uani 0.50 1 d PDU B 2
O5A O 0.4263(3) 0.5829(13) 0.3303(5) 0.106(3) Uani 0.50 1 d PDU B 2
O6A O 0.4028(5) 0.8147(11) 0.3440(5) 0.096(4) Uani 0.50 1 d PDU B 2
O7A O 0.3425(4) 0.6349(17) 0.2873(5) 0.127(4) Uani 0.50 1 d PDU B 2
O8A O 0.3778(4) 0.5911(12) 0.3892(4) 0.090(3) Uani 0.50 1 d PDU B 2
N1S N 0.5211(7) 0.4120(17) 0.2696(8) 0.143(6) Uani 0.50 1 d PU C -1
C1S C 0.5142(5) 0.5399(15) 0.2554(10) 0.089(4) Uani 0.50 1 d PU C -1
C2S C 0.5057(12) 0.7013(11) 0.250(2) 0.064(5) Uani 0.50 1 d PU C -1
H2SA H 0.5282 0.7559 0.2847 0.097 Uiso 0.50 1 calc PR C -1
H2SB H 0.4716 0.7233 0.2483 0.097 Uiso 0.50 1 calc PR C -1
H2SC H 0.5114 0.7389 0.2120 0.097 Uiso 0.50 1 calc PR C -1

loop_
_atom_site_aniso_label
_atom_site_aniso_U_11
_atom_site_aniso_U_22
_atom_site_aniso_U_33
_atom_site_aniso_U_23
_atom_site_aniso_U_13
_atom_site_aniso_U_12
Ni1 0.0279(3) 0.0374(4) 0.0237(3) -0.0061(2) 0.0047(2) 0.0051(2)
P1 0.0283(4) 0.0327(5) 0.0226(4) 0.0028(3) 0.0053(3) 0.0040(3)
N1 0.0355(16) 0.0352(16) 0.0285(15) -0.0031(12) 0.0123(13) -0.0023(12)
N2 0.0278(14) 0.0371(16) 0.0314(16) 0.0017(13) 0.0064(12) -0.0004(12)
N3 0.0416(18) 0.0474(19) 0.0313(16) -0.0093(14) 0.0085(14) 0.0062(14)
C1 0.0359(19) 0.0335(19) 0.045(2) 0.0007(16) 0.0230(16) -0.0015(15)
C2 0.0288(18) 0.042(2) 0.043(2) 0.0059(17) 0.0151(16) -0.0019(15)
C3 0.031(2) 0.081(3) 0.065(3) 0.012(3) 0.020(2) 0.006(2)
C4 0.028(2) 0.096(4) 0.062(3) 0.015(3) 0.003(2) 0.001(2)
C5 0.035(2) 0.084(4) 0.044(3) 0.005(2) -0.0015(19) -0.012(2)
C6 0.037(2) 0.047(2) 0.0318(19) 0.0015(16) 0.0046(16) -0.0085(17)
C7 0.044(2) 0.050(2) 0.0272(18) -0.0051(16) 0.0039(16) -0.0044(18)
C8 0.056(3) 0.068(3) 0.051(3) -0.028(2) 0.013(2) 0.015(2)
C9 0.047(2) 0.048(2) 0.039(2) -0.0031(17) 0.0199(18) 0.0141(18)
C10 0.0323(18) 0.037(2) 0.041(2) 0.0067(16) 0.0129(15) 0.0093(15)
C11 0.0345(19) 0.056(2) 0.0235(18) 0.0091(16) 0.0037(15) -0.0014(16)
C12 0.049(2) 0.053(2) 0.0219(17) -0.0069(16) 0.0070(16) -0.0086(19)
C13 0.046(2) 0.070(3) 0.0256(19) -0.0113(18) 0.0137(17) -0.004(2)
C14 0.046(2) 0.040(2) 0.0277(18) -0.0076(15) 0.0166(15) -0.0004(16)
C15 0.073(3) 0.036(2) 0.047(2) 0.0082(18) 0.029(2) 0.014(2)
C16 0.121(5) 0.036(3) 0.078(4) 0.009(2) 0.064(4) 0.009(3)
C17 0.149(6) 0.040(3) 0.079(4) -0.022(3) 0.084(4) -0.027(3)
C18 0.083(4) 0.072(4) 0.056(3) -0.040(3) 0.047(3) -0.040(3)
C19 0.054(2) 0.058(3) 0.033(2) -0.0114(18) 0.0198(18) -0.016(2)
C20 0.057(3) 0.073(3) 0.062(3) -0.005(2) 0.039(2) 0.008(2)
C21 0.069(3) 0.068(3) 0.035(2) -0.017(2) 0.008(2) -0.011(3)
Cl1 0.0352(5) 0.0816(8) 0.0458(6) 0.0165(5) 0.0187(4) 0.0107(5)
O1 0.0429(18) 0.080(3) 0.103(3) -0.013(2) 0.0159(19) 0.0069(17)
O2 0.056(2) 0.114(3) 0.077(3) 0.035(3) 0.0186(19) 0.032(2)
O3 0.047(2) 0.102(3) 0.118(4) -0.027(3) 0.023(2) -0.002(2)
O4 0.100(4) 0.222(7) 0.071(3) 0.076(4) 0.041(3) 0.028(4)
Cl2 0.0345(19) 0.042(2) 0.0362(19) 0.0017(15) 0.0059(15) -0.0052(14)
O5 0.097(5) 0.050(4) 0.104(6) 0.009(4) -0.024(5) -0.006(4)
O6 0.142(8) 0.215(9) 0.072(4) 0.005(5) 0.060(5) -0.027(7)
O7 0.105(7) 0.067(4) 0.113(7) -0.033(5) -0.011(6) 0.012(5)
O8 0.052(3) 0.157(8) 0.099(6) -0.003(6) 0.020(4) -0.018(4)
Cl2A 0.043(3) 0.051(3) 0.056(3) 0.004(2) 0.003(2) -0.019(3)
O5A 0.084(5) 0.125(6) 0.124(7) -0.003(6) 0.053(5) 0.003(5)
O6A 0.118(8) 0.054(4) 0.087(6) 0.023(4) -0.015(5) -0.039(4)
O7A 0.096(5) 0.144(8) 0.103(6) -0.018(6) -0.030(5) -0.029(6)
O8A 0.112(6) 0.075(5) 0.094(5) 0.023(4) 0.045(4) -0.007(5)
N1S 0.179(11) 0.072(5) 0.157(10) -0.002(7) 0.018(8) 0.014(7)
C1S 0.100(10) 0.060(4) 0.105(8) -0.014(6) 0.027(8) -0.006(5)
C2S 0.072(12) 0.058(3) 0.065(5) -0.012(7) 0.024(7) -0.009(6)

loop_
_atom_type_symbol
_atom_type_description
_atom_type_scat_dispersion_real
_atom_type_scat_dispersion_imag
_atom_type_scat_source
C C 0.0181 0.0091 'International Tables Vol C Tables 4.2.6.8 and 6.1.1.4'
H H 0.0000 0.0000 'International Tables Vol C Tables 4.2.6.8 and 6.1.1.4'
N N 0.0311 0.0180 'International Tables Vol C Tables 4.2.6.8 and 6.1.1.4'
P P 0.2955 0.4335 'International Tables Vol C Tables 4.2.6.8 and 6.1.1.4'
Ni Ni -3.0029 0.5091 'International Tables Vol C Tables 4.2.6.8 and 6.1.1.4'
Cl Cl 0.3639 0.7018 'International Tables Vol C Tables 4.2.6.8 and 6.1.1.4'
O O 0.0492 0.0322 'International Tables Vol C Tables 4.2.6.8 and 6.1.1.4'

loop_
_geom_angle_atom_site_label_1
_geom_angle_atom_site_label_2
_geom_angle_atom_site_label_3
_geom_angle
N1 Ni1 P1 97.86(10)
N1 Ni1 N3 163.96(14)
N2 Ni1 P1 168.28(11)
N2 Ni1 N1 82.31(14)
N2 Ni1 N3 82.06(14)
N3 Ni1 P1 98.18(10)
C10 P1 Ni1 110.06(13)
C10 P1 C11 112.00(18)
C11 P1 Ni1 111.25(13)
C14 P1 Ni1 113.86(13)
C14 P1 C10 104.29(17)
C14 P1 C11 105.15(18)
C1 N1 Ni1 114.9(3)
C1 N1 C13 118.5(3)
C13 N1 Ni1 125.8(3)
C2 N2 Ni1 118.1(3)
C2 N2 C6 123.7(3)
C6 N2 Ni1 118.1(3)
C7 N3 Ni1 114.9(3)
C7 N3 C8 117.1(3)
C8 N3 Ni1 127.1(3)
N1 C1 C2 114.2(3)
N1 C1 C20 126.2(4)
C2 C1 C20 119.5(4)
N2 C2 C1 110.3(3)
N2 C2 C3 119.2(4)
C3 C2 C1 130.5(4)
C2 C3 H3 120.9
C4 C3 C2 118.3(4)
C4 C3 H3 120.9
C3 C4 H4 119.3
C3 C4 C5 121.3(4)
C5 C4 H4 119.3
C4 C5 H5 120.9
C6 C5 C4 118.1(4)
C6 C5 H5 120.9
N2 C6 C5 119.4(4)
N2 C6 C7 110.6(3)
C5 C6 C7 130.1(4)
N3 C7 C6 114.2(3)
N3 C7 C21 125.3(4)
C6 C7 C21 120.4(4)
N3 C8 H8A 108.4
N3 C8 H8B 108.4
N3 C8 C9 115.7(4)
H8A C8 H8B 107.4
C9 C8 H8A 108.4
C9 C8 H8B 108.4
C8 C9 H9A 108.5
C8 C9 H9B 108.5
C8 C9 C10 115.1(4)
H9A C9 H9B 107.5
C10 C9 H9A 108.5
C10 C9 H9B 108.5
P1 C10 H10A 110.2
P1 C10 H10B 110.2
C9 C10 P1 107.7(2)
C9 C10 H10A 110.2
C9 C10 H10B 110.2
H10A C10 H10B 108.5
P1 C11 H11A 110.1
P1 C11 H11B 110.1
H11A C11 H11B 108.4
C12 C11 P1 108.1(3)
C12 C11 H11A 110.1
C12 C11 H11B 110.1
C11 C12 H12A 108.6
C11 C12 H12B 108.6
H12A C12 H12B 107.6
C13 C12 C11 114.6(3)
C13 C12 H12A 108.6
C13 C12 H12B 108.6
N1 C13 C12 115.4(3)
N1 C13 H13A 108.4
N1 C13 H13B 108.4
C12 C13 H13A 108.4
C12 C13 H13B 108.4
H13A C13 H13B 107.5
C15 C14 P1 120.8(3)
C19 C14 P1 120.5(3)
C19 C14 C15 118.5(4)
C14 C15 H15 120.0
C16 C15 C14 120.0(5)
C16 C15 H15 120.0
C15 C16 H16 119.7
C17 C16 C15 120.7(5)
C17 C16 H16 119.7
C16 C17 H17 120.1
C18 C17 C16 119.9(5)
C18 C17 H17 120.1
C17 C18 H18 119.6
C17 C18 C19 120.8(5)
C19 C18 H18 119.6
C14 C19 H19 120.0
C18 C19 C14 120.0(5)
C18 C19 H19 120.0
C1 C20 H20A 109.5
C1 C20 H20B 109.5
C1 C20 H20C 109.5
H20A C20 H20B 109.5
H20A C20 H20C 109.5
H20B C20 H20C 109.5
C7 C21 H21A 109.5
C7 C21 H21B 109.5
C7 C21 H21C 109.5
H21A C21 H21B 109.5
H21A C21 H21C 109.5
H21B C21 H21C 109.5
O1 Cl1 O2 109.3(3)
O1 Cl1 O3 108.9(2)
O3 Cl1 O2 107.3(3)
O4 Cl1 O1 112.0(3)
O4 Cl1 O2 107.2(3)
O4 Cl1 O3 111.9(4)
O6 Cl2 O5 112.5(10)
O7 Cl2 O5 108.2(9)
O7 Cl2 O6 114.7(11)
O7 Cl2 O8 107.2(9)
O8 Cl2 O5 110.7(9)
O8 Cl2 O6 103.3(9)
O6A Cl2A O5A 97.5(9)
O6A Cl2A O8A 114.7(9)
O7A Cl2A O5A 112.5(10)
O7A Cl2A O6A 119.7(11)
O7A Cl2A O8A 109.9(10)
O8A Cl2A O5A 100.0(9)
N1S C1S C2S 169(3)

loop_
_geom_bond_atom_site_label_1
_geom_bond_atom_site_label_2
_geom_bond_distance
Ni1 P1 2.1544(11)
Ni1 N1 1.922(3)
Ni1 N2 1.837(3)
Ni1 N3 1.928(3)
P1 C10 1.801(4)
P1 C11 1.802(4)
P1 C14 1.799(4)
N1 C1 1.284(5)
N1 C13 1.475(5)
N2 C2 1.330(5)
N2 C6 1.340(5)
N3 C7 1.290(5)
N3 C8 1.478(5)
C1 C2 1.486(6)
C1 C20 1.496(5)
C2 C3 1.388(6)
C3 H3 0.9500
C3 C4 1.381(8)
C4 H4 0.9500
C4 C5 1.383(8)
C5 H5 0.9500
C5 C6 1.383(6)
C6 C7 1.470(6)
C7 C21 1.494(5)
C8 H8A 0.9900
C8 H8B 0.9900
C8 C9 1.518(6)
C9 H9A 0.9900
C9 H9B 0.9900
C9 C10 1.524(5)
C10 H10A 0.9900
C10 H10B 0.9900
C11 H11A 0.9900
C11 H11B 0.9900
C11 C12 1.524(6)
C12 H12A 0.9900
C12 H12B 0.9900
C12 C13 1.517(6)
C13 H13A 0.9900
C13 H13B 0.9900
C14 C15 1.402(6)
C14 C19 1.398(6)
C15 H15 0.9500
C15 C16 1.382(7)
C16 H16 0.9500
C16 C17 1.374(9)
C17 H17 0.9500
C17 C18 1.368(9)
C18 H18 0.9500
C18 C19 1.386(7)
C19 H19 0.9500
C20 H20A 0.9800
C20 H20B 0.9800
C20 H20C 0.9800
C21 H21A 0.9800
C21 H21B 0.9800
C21 H21C 0.9800
Cl1 O1 1.421(4)
Cl1 O2 1.440(4)
Cl1 O3 1.430(5)
Cl1 O4 1.390(4)
Cl2 O5 1.414(11)
Cl2 O6 1.411(11)
Cl2 O7 1.392(11)
Cl2 O8 1.402(11)
Cl2A O5A 1.445(12)
Cl2A O6A 1.380(12)
Cl2A O7A 1.359(11)
Cl2A O8A 1.431(12)
N1S C1S 1.130(18)
C1S C2S 1.386(17)
C2S H2SA 0.9800
C2S H2SB 0.9800
C2S H2SC 0.9800
